data_7237481
loop_
_publ_author_name
'Zhao, Chenyang'
'Schwartz, Thomas'
'St\"oger, Berthold'
'White, Fraser J.'
'Chen, Jiangshan'
'Ma, Dongge'
'Fr\"ohlich, Johannes'
'Kautny, Paul'

_publ_section_title
;
 Controlling excimer formation in
 indolo[3,2,1-<i>jk</i>]carbazole/9<i>H</i>-carbazole based host materials
 for RGB PhOLEDs.
;
_journal_issue 37
_journal_name_full 'Journal of materials chemistry. C'
_journal_page_first 9914
_journal_page_last 9924
_journal_paper_doi 10.1039/c8tc03537g
_journal_volume 6
_journal_year 2018
_chemical_formula_sum 'C30 H18 N2'
_chemical_formula_weight 406.46
_space_group_crystal_system monoclinic
_space_group_IT_number 14
_space_group_name_Hall '-P 2ybc'
_space_group_name_H-M_alt 'P 1 21/c 1'
_atom_sites_solution_hydrogens geom
_audit_creation_method SHELXL-2014/7
_audit_update_record
;
2017-08-13 deposited with the CCDC.
2018-08-28 downloaded from the CCDC.
;
_cell_angle_alpha 90
_cell_angle_beta 109.572(5)
_cell_angle_gamma 90
_cell_formula_units_Z 4
_cell_length_a 9.5240(4)
_cell_length_b 27.7354(10)
_cell_length_c 8.2808(3)
_cell_measurement_reflns_used 5240
_cell_measurement_temperature 100
_cell_measurement_theta_max 73.6790
_cell_measurement_theta_min 3.1600
_cell_volume 2061.00(15)
_computing_cell_refinement 'CrysAlisPro 1.171.39.9g (Rigaku OD, 2015)'
_computing_data_collection 'CrysAlisPro 1.171.39.9g (Rigaku OD, 2015)'
_computing_data_reduction 'CrysAlisPro 1.171.39.9g (Rigaku OD, 2015)'
_computing_structure_refinement 'SHELXL (Sheldrick, 2014)'
_computing_structure_solution 'SHELXT (Sheldrick, 2015)'
_diffrn_ambient_temperature 100
_diffrn_detector 'CCD plate'
_diffrn_detector_type 'Pilatus 200K'
_diffrn_measured_fraction_theta_full 0.987
_diffrn_measured_fraction_theta_max 0.948
_diffrn_measurement_device 'four-circle diffractometer'
_diffrn_measurement_device_type 'XtaLAB Synergy, Dualflex, Pilatus 200K'
_diffrn_measurement_method '\w- and \f-scans'
_diffrn_radiation_monochromator graphite
_diffrn_radiation_type CuK\a
_diffrn_radiation_wavelength 1.54178
_diffrn_reflns_av_R_equivalents 0.0320
_diffrn_reflns_av_unetI/netI 0.0410
_diffrn_reflns_Laue_measured_fraction_full 0.987
_diffrn_reflns_Laue_measured_fraction_max 0.948
_diffrn_reflns_limit_h_max 6
_diffrn_reflns_limit_h_min -11
_diffrn_reflns_limit_k_max 34
_diffrn_reflns_limit_k_min -17
_diffrn_reflns_limit_l_max 9
_diffrn_reflns_limit_l_min -9
_diffrn_reflns_number 9005
_diffrn_reflns_point_group_measured_fraction_full 0.987
_diffrn_reflns_point_group_measured_fraction_max 0.948
_diffrn_reflns_theta_full 67.679
_diffrn_reflns_theta_max 73.807
_diffrn_reflns_theta_min 3.187
_exptl_absorpt_coefficient_mu 0.593
_exptl_absorpt_correction_T_max 1.00000
_exptl_absorpt_correction_T_min 0.86694
_exptl_absorpt_correction_type multi-scan
_exptl_absorpt_process_details SADABS
_exptl_crystal_colour 'translucent colourless'
_exptl_crystal_density_diffrn 1.310
_exptl_crystal_description block
_exptl_crystal_F_000 848
_exptl_crystal_size_max 0.12
_exptl_crystal_size_mid 0.10
_exptl_crystal_size_min 0.03
_refine_diff_density_max 0.243
_refine_diff_density_min -0.263
_refine_diff_density_rms 0.050
_refine_ls_extinction_coef 0.00146(16)
_refine_ls_extinction_expression Fc^*^=kFc[1+0.001xFc^2^\l^3^/sin(2\q)]^-1/4^
_refine_ls_extinction_method 'SHELXL-2014/7 (Sheldrick 2014)'
_refine_ls_goodness_of_fit_ref 1.158
_refine_ls_hydrogen_treatment constr
_refine_ls_matrix_type full
_refine_ls_number_parameters 290
_refine_ls_number_reflns 3949
_refine_ls_number_restraints 0
_refine_ls_restrained_S_all 1.158
_refine_ls_R_factor_all 0.0763
_refine_ls_R_factor_gt 0.0698
_refine_ls_shift/su_max 0.000
_refine_ls_shift/su_mean 0.000
_refine_ls_structure_factor_coef Fsqd
_refine_ls_weighting_details 'w=1/[\s^2^(Fo^2^)+2.9144P] where P=(Fo^2^+2Fc^2^)/3'
_refine_ls_weighting_scheme calc
_refine_ls_wR_factor_gt 0.1523
_refine_ls_wR_factor_ref 0.1553
_reflns_Friedel_coverage 0.000
_reflns_number_gt 3505
_reflns_number_total 3949
_reflns_threshold_expression 'I > 2\s(I)'
_cod_data_source_file c8tc03537g2.cif
_cod_data_source_block ICz5Cz
_cod_original_sg_symbol_H-M 'P 21/c'
_cod_database_code 7237481
_shelx_shelxl_version_number 2014/7
_shelx_space_group_comment
;
The symmetry employed for this shelxl refinement is uniquely defined
by the following loop, which should always be used as a source of
symmetry information in preference to the above space-group names.
They are only intended as comments.
;
_shelx_estimated_absorpt_t_min 0.932
_shelx_estimated_absorpt_t_max 0.982

loop_
_space_group_symop_operation_xyz
'x, y, z'
'-x, y+1/2, -z+1/2'
'-x, -y, -z'
'x, -y-1/2, z-1/2'

loop_
_atom_site_label
_atom_site_type_symbol
_atom_site_fract_x
_atom_site_fract_y
_atom_site_fract_z
_atom_site_U_iso_or_equiv
_atom_site_adp_type
_atom_site_occupancy
_atom_site_site_symmetry_order
_atom_site_calc_flag
_atom_site_refinement_flags_posn
_atom_site_refinement_flags_adp
N1 N 0.7652(2) 0.46684(8) 0.0571(3) 0.0323(5) Uani 1 1 d . .
C1 C 0.7650(3) 0.42957(9) 0.1712(3) 0.0302(6) Uani 1 1 d . .
N2 N 0.7148(2) 0.33956(8) 0.5519(3) 0.0355(5) Uani 1 1 d . .
C2 C 0.8211(3) 0.38343(10) 0.1842(3) 0.0359(6) Uani 1 1 d . .
H2 H 0.8702 0.3722 0.1087 0.043 Uiso 1 1 calc R U
C3 C 0.8035(3) 0.35383(10) 0.3115(3) 0.0372(6) Uani 1 1 d . .
H3 H 0.8405 0.3217 0.3230 0.045 Uiso 1 1 calc R U
C5 C 0.6760(3) 0.41711(10) 0.4108(3) 0.0316(6) Uani 1 1 d . .
H5 H 0.6281 0.4280 0.4879 0.038 Uiso 1 1 calc R U
C4 C 0.7320(3) 0.37076(10) 0.4229(3) 0.0338(6) Uani 1 1 d . .
C6 C 0.6909(3) 0.44749(9) 0.2842(3) 0.0300(5) Uani 1 1 d . .
C7 C 0.6972(3) 0.50560(9) 0.1000(3) 0.0307(6) Uani 1 1 d . .
C8 C 0.6479(3) 0.49744(10) 0.2363(3) 0.0310(6) Uani 1 1 d . .
C9 C 0.5791(3) 0.53764(10) 0.2808(3) 0.0348(6) Uani 1 1 d . .
H9 H 0.5415 0.5362 0.3735 0.042 Uiso 1 1 calc R U
C10 C 0.5676(3) 0.57992(10) 0.1846(4) 0.0383(6) Uani 1 1 d . .
H10 H 0.5199 0.6069 0.2146 0.046 Uiso 1 1 calc R U
C11 C 0.6210(3) 0.58541(10) 0.0476(3) 0.0372(6) Uani 1 1 d . .
H11 H 0.6100 0.6151 -0.0124 0.045 Uiso 1 1 calc R U
C12 C 0.6909(3) 0.54611(10) 0.0011(3) 0.0334(6) Uani 1 1 d . .
C13 C 0.8110(3) 0.48156(11) -0.0795(3) 0.0348(6) Uani 1 1 d . .
C14 C 0.7657(3) 0.53012(11) -0.1193(3) 0.0357(6) Uani 1 1 d . .
C15 C 0.8020(3) 0.55311(12) -0.2503(3) 0.0424(7) Uani 1 1 d . .
H15 H 0.7736 0.5857 -0.2793 0.051 Uiso 1 1 calc R U
C16 C 0.8797(3) 0.52787(13) -0.3370(4) 0.0482(8) Uani 1 1 d . .
H16 H 0.9043 0.5433 -0.4264 0.058 Uiso 1 1 calc R U
C17 C 0.9224(3) 0.48039(13) -0.2956(4) 0.0472(8) Uani 1 1 d . .
H17 H 0.9761 0.4642 -0.3574 0.057 Uiso 1 1 calc R U
C18 C 0.8892(3) 0.45571(12) -0.1666(3) 0.0399(7) Uani 1 1 d . .
H18 H 0.9181 0.4231 -0.1394 0.048 Uiso 1 1 calc R U
C19 C 0.8269(3) 0.32419(10) 0.6991(4) 0.0397(7) Uani 1 1 d . .
C20 C 0.9800(4) 0.33101(12) 0.7473(4) 0.0500(8) Uani 1 1 d . .
H20 H 1.0238 0.3482 0.6770 0.060 Uiso 1 1 calc R U
C21 C 1.0661(4) 0.31132(14) 0.9044(5) 0.0633(10) Uani 1 1 d . .
H21 H 1.1713 0.3149 0.9415 0.076 Uiso 1 1 calc R U
C22 C 1.0019(5) 0.28663(14) 1.0082(4) 0.0657(11) Uani 1 1 d . .
H22 H 1.0641 0.2741 1.1150 0.079 Uiso 1 1 calc R U
C23 C 0.8516(5) 0.27993(12) 0.9602(4) 0.0585(10) Uani 1 1 d . .
H23 H 0.8095 0.2626 1.0318 0.070 Uiso 1 1 calc R U
C24 C 0.7606(4) 0.29898(10) 0.8042(4) 0.0439(7) Uani 1 1 d . .
C25 C 0.6027(4) 0.30027(10) 0.7186(4) 0.0435(7) Uani 1 1 d . .
C26 C 0.4799(5) 0.28287(12) 0.7588(5) 0.0601(10) Uani 1 1 d . .
H26 H 0.4936 0.2657 0.8623 0.072 Uiso 1 1 calc R U
C27 C 0.3394(5) 0.29126(14) 0.6449(6) 0.0677(11) Uani 1 1 d . .
H27 H 0.2555 0.2799 0.6712 0.081 Uiso 1 1 calc R U
C28 C 0.3172(4) 0.31570(13) 0.4935(5) 0.0587(9) Uani 1 1 d . .
H28 H 0.2184 0.3206 0.4177 0.070 Uiso 1 1 calc R U
C29 C 0.4353(3) 0.33337(11) 0.4490(4) 0.0444(7) Uani 1 1 d . .
H29 H 0.4196 0.3501 0.3443 0.053 Uiso 1 1 calc R U
C30 C 0.5784(3) 0.32557(10) 0.5645(4) 0.0362(6) Uani 1 1 d . .

loop_
_atom_site_aniso_label
_atom_site_aniso_U_11
_atom_site_aniso_U_22
_atom_site_aniso_U_33
_atom_site_aniso_U_23
_atom_site_aniso_U_13
_atom_site_aniso_U_12
N1 0.0310(11) 0.0380(12) 0.0264(11) -0.0014(9) 0.0076(9) 0.0014(9)
C1 0.0266(12) 0.0362(14) 0.0239(12) -0.0026(10) 0.0031(10) -0.0012(10)
N2 0.0361(12) 0.0369(12) 0.0320(11) 0.0027(9) 0.0095(9) -0.0002(10)
C2 0.0364(14) 0.0375(15) 0.0338(14) -0.0045(11) 0.0118(12) 0.0010(11)
C3 0.0366(14) 0.0363(15) 0.0375(15) -0.0015(12) 0.0110(12) 0.0022(11)
C5 0.0297(13) 0.0381(14) 0.0249(12) -0.0014(11) 0.0063(10) -0.0002(11)
C4 0.0326(13) 0.0369(14) 0.0302(13) 0.0003(11) 0.0084(11) -0.0014(11)
C6 0.0242(12) 0.0374(14) 0.0242(12) -0.0048(10) 0.0024(9) 0.0014(10)
C7 0.0268(12) 0.0346(14) 0.0274(12) -0.0012(10) 0.0048(10) 0.0022(10)
C8 0.0264(12) 0.0381(14) 0.0255(12) -0.0024(10) 0.0049(10) 0.0007(10)
C9 0.0335(14) 0.0388(15) 0.0292(13) -0.0052(11) 0.0067(11) 0.0033(11)
C10 0.0352(14) 0.0375(15) 0.0360(14) -0.0026(12) 0.0037(11) 0.0042(12)
C11 0.0366(14) 0.0335(14) 0.0351(14) 0.0005(11) 0.0038(12) 0.0005(11)
C12 0.0275(13) 0.0385(15) 0.0279(13) 0.0001(11) 0.0009(10) -0.0005(11)
C13 0.0258(12) 0.0513(17) 0.0244(12) -0.0042(11) 0.0048(10) -0.0053(11)
C14 0.0260(13) 0.0517(17) 0.0240(12) 0.0002(11) 0.0011(10) -0.0085(11)
C15 0.0332(14) 0.0607(19) 0.0281(14) 0.0035(13) 0.0035(11) -0.0076(13)
C16 0.0370(16) 0.078(2) 0.0282(14) 0.0017(14) 0.0091(12) -0.0130(15)
C17 0.0335(15) 0.081(2) 0.0270(14) -0.0140(15) 0.0097(12) -0.0141(15)
C18 0.0316(14) 0.0577(18) 0.0280(13) -0.0107(13) 0.0069(11) -0.0088(13)
C19 0.0475(17) 0.0332(14) 0.0334(14) -0.0020(11) 0.0068(12) 0.0079(12)
C20 0.0475(18) 0.0498(18) 0.0457(17) -0.0007(14) 0.0065(14) 0.0122(15)
C21 0.056(2) 0.067(2) 0.052(2) -0.0072(18) -0.0019(17) 0.0229(18)
C22 0.088(3) 0.060(2) 0.0389(18) 0.0074(16) 0.0083(18) 0.034(2)
C23 0.091(3) 0.0418(18) 0.0423(18) 0.0076(14) 0.0214(18) 0.0224(18)
C24 0.069(2) 0.0273(14) 0.0354(15) -0.0005(11) 0.0172(14) 0.0062(13)
C25 0.0600(19) 0.0283(14) 0.0461(17) -0.0030(12) 0.0229(15) -0.0021(13)
C26 0.087(3) 0.0375(17) 0.069(2) -0.0016(16) 0.044(2) -0.0112(18)
C27 0.070(3) 0.055(2) 0.090(3) -0.015(2) 0.043(2) -0.0228(19)
C28 0.0465(19) 0.058(2) 0.073(2) -0.0204(19) 0.0225(17) -0.0187(16)
C29 0.0414(16) 0.0441(17) 0.0453(17) -0.0111(13) 0.0115(13) -0.0068(13)
C30 0.0423(15) 0.0285(13) 0.0383(15) -0.0049(11) 0.0141(12) -0.0038(11)

loop_
_atom_type_symbol
_atom_type_description
_atom_type_scat_dispersion_real
_atom_type_scat_dispersion_imag
_atom_type_scat_source
C C 0.0181 0.0091 'International Tables Vol C Tables 4.2.6.8 and 6.1.1.4'
H H 0.0000 0.0000 'International Tables Vol C Tables 4.2.6.8 and 6.1.1.4'
N N 0.0311 0.0180 'International Tables Vol C Tables 4.2.6.8 and 6.1.1.4'

loop_
_geom_angle_atom_site_label_1
_geom_angle_atom_site_label_2
_geom_angle_atom_site_label_3
_geom_angle
C7 N1 C1 107.3(2)
C7 N1 C13 106.5(2)
C1 N1 C13 146.1(2)
C2 C1 N1 130.5(2)
C2 C1 C6 122.2(2)
N1 C1 C6 107.2(2)
C19 N2 C30 108.1(2)
C19 N2 C4 126.5(2)
C30 N2 C4 124.7(2)
C1 C2 C3 117.8(2)
C1 C2 H2 121.1
C3 C2 H2 121.1
C2 C3 C4 120.7(3)
C2 C3 H3 119.6
C4 C3 H3 119.6
C4 C5 C6 118.9(2)
C4 C5 H5 120.5
C6 C5 H5 120.5
C5 C4 C3 121.7(2)
C5 C4 N2 118.7(2)
C3 C4 N2 119.6(2)
C5 C6 C1 118.6(2)
C5 C6 C8 133.6(2)
C1 C6 C8 107.8(2)
N1 C7 C8 113.9(2)
N1 C7 C12 114.7(2)
C8 C7 C12 131.3(3)
C7 C8 C9 113.7(2)
C7 C8 C6 103.7(2)
C9 C8 C6 142.6(2)
C10 C9 C8 118.0(3)
C10 C9 H9 121.0
C8 C9 H9 121.0
C11 C10 C9 124.9(3)
C11 C10 H10 117.6
C9 C10 H10 117.6
C12 C11 C10 118.4(3)
C12 C11 H11 120.8
C10 C11 H11 120.8
C7 C12 C11 113.7(2)
C7 C12 C14 102.8(2)
C11 C12 C14 143.5(3)
C18 C13 N1 129.1(3)
C18 C13 C14 122.8(3)
N1 C13 C14 108.1(2)
C15 C14 C13 118.5(3)
C15 C14 C12 133.5(3)
C13 C14 C12 107.9(2)
C16 C15 C14 119.1(3)
C16 C15 H15 120.4
C14 C15 H15 120.4
C15 C16 C17 121.1(3)
C15 C16 H16 119.5
C17 C16 H16 119.5
C16 C17 C18 122.3(3)
C16 C17 H17 118.9
C18 C17 H17 118.9
C17 C18 C13 116.2(3)
C17 C18 H18 121.9
C13 C18 H18 121.9
C20 C19 N2 129.3(3)
C20 C19 C24 122.0(3)
N2 C19 C24 108.7(3)
C19 C20 C21 116.5(3)
C19 C20 H20 121.8
C21 C20 H20 121.8
C22 C21 C20 121.8(4)
C22 C21 H21 119.1
C20 C21 H21 119.1
C23 C22 C21 121.6(3)
C23 C22 H22 119.2
C21 C22 H22 119.2
C22 C23 C24 118.9(3)
C22 C23 H23 120.6
C24 C23 H23 120.6
C23 C24 C19 119.2(3)
C23 C24 C25 133.7(3)
C19 C24 C25 107.1(3)
C26 C25 C30 119.3(3)
C26 C25 C24 133.9(3)
C30 C25 C24 106.7(3)
C27 C26 C25 118.4(3)
C27 C26 H26 120.8
C25 C26 H26 120.8
C26 C27 C28 121.7(3)
C26 C27 H27 119.1
C28 C27 H27 119.1
C27 C28 C29 121.7(4)
C27 C28 H28 119.2
C29 C28 H28 119.2
C28 C29 C30 117.2(3)
C28 C29 H29 121.4
C30 C29 H29 121.4
N2 C30 C29 128.8(3)
N2 C30 C25 109.5(3)
C29 C30 C25 121.7(3)

loop_
_geom_bond_atom_site_label_1
_geom_bond_atom_site_label_2
_geom_bond_distance
N1 C7 1.362(3)
N1 C1 1.401(3)
N1 C13 1.403(3)
C1 C2 1.377(4)
C1 C6 1.436(3)
N2 C19 1.391(3)
N2 C30 1.393(3)
N2 C4 1.427(3)
C2 C3 1.390(4)
C2 H2 0.9500
C3 C4 1.398(4)
C3 H3 0.9500
C5 C4 1.383(4)
C5 C6 1.389(4)
C5 H5 0.9500
C6 C8 1.462(4)
C7 C8 1.378(4)
C7 C12 1.380(4)
C8 C9 1.404(4)
C9 C10 1.401(4)
C9 H9 0.9500
C10 C11 1.398(4)
C10 H10 0.9500
C11 C12 1.396(4)
C11 H11 0.9500
C12 C14 1.475(4)
C13 C18 1.395(4)
C13 C14 1.419(4)
C14 C15 1.398(4)
C15 C16 1.382(4)
C15 H15 0.9500
C16 C17 1.387(5)
C16 H16 0.9500
C17 C18 1.391(4)
C17 H17 0.9500
C18 H18 0.9500
C19 C20 1.391(4)
C19 C24 1.418(4)
C20 C21 1.396(5)
C20 H20 0.9500
C21 C22 1.390(6)
C21 H21 0.9500
C22 C23 1.364(6)
C22 H22 0.9500
C23 C24 1.396(4)
C23 H23 0.9500
C24 C25 1.432(5)
C25 C26 1.405(5)
C25 C30 1.405(4)
C26 C27 1.374(6)
C26 H26 0.9500
C27 C28 1.378(6)
C27 H27 0.9500
C28 C29 1.386(4)
C28 H28 0.9500
C29 C30 1.395(4)
C29 H29 0.9500
